data_7016625
loop_
_publ_author_name
'Stephenson, Andrew'
'Ward, Michael D.'

_publ_section_title
;
 Molecular squares, cubes and chains from self-assembly of
 bis-bidentate bridging ligands with transition metal dications.
;
_journal_issue 40
_journal_name_full 'Dalton transactions (Cambridge, England : 2003)'
_journal_page_first 10360
_journal_page_last 10369
_journal_paper_doi 10.1039/c1dt10263j
_journal_volume 40
_journal_year 2011
_chemical_formula_sum 'C23 H21 B2 Cd F8 N7 O3'
_chemical_formula_weight 729.49
_chemical_name_systematic
;

?

;
_space_group_IT_number 2
_symmetry_cell_setting triclinic
_symmetry_space_group_name_Hall '-P 1'
_symmetry_space_group_name_H-M 'P -1'
_atom_sites_solution_hydrogens geom
_atom_sites_solution_primary direct
_atom_sites_solution_secondary difmap
_audit_creation_method SHELXL-97
_cell_angle_alpha 104.558(3)
_cell_angle_beta 101.438(3)
_cell_angle_gamma 102.818(3)
_cell_formula_units_Z 2
_cell_length_a 7.1886(5)
_cell_length_b 13.5594(10)
_cell_length_c 15.0061(11)
_cell_measurement_reflns_used 4282
_cell_measurement_temperature 100(2)
_cell_measurement_theta_max 24.70
_cell_measurement_theta_min 2.49
_cell_volume 1329.49(17)
_computing_cell_refinement 'Bruker SAINT'
_computing_data_collection 'Bruker APEX2'
_computing_data_reduction 'Bruker SAINT'
_computing_molecular_graphics 'Bruker SHELXTL'
_computing_publication_material 'Bruker SHELXTL'
_computing_structure_refinement 'SHELXL-97 (Sheldrick, 1997)'
_computing_structure_solution 'SHELXS-97 (Sheldrick, 1990)'
_diffrn_ambient_temperature 100(2)
_diffrn_measured_fraction_theta_full 0.955
_diffrn_measured_fraction_theta_max 0.955
_diffrn_measurement_device_type 'Bruker APEX-II CCD'
_diffrn_measurement_method '\f and \w scans'
_diffrn_radiation_monochromator graphite
_diffrn_radiation_source 'fine-focus sealed tube'
_diffrn_radiation_type MoK\a
_diffrn_radiation_wavelength 0.71073
_diffrn_reflns_av_R_equivalents 0.0507
_diffrn_reflns_av_sigmaI/netI 0.0639
_diffrn_reflns_limit_h_max 9
_diffrn_reflns_limit_h_min -9
_diffrn_reflns_limit_k_max 16
_diffrn_reflns_limit_k_min -17
_diffrn_reflns_limit_l_max 19
_diffrn_reflns_limit_l_min -19
_diffrn_reflns_number 16693
_diffrn_reflns_theta_full 27.16
_diffrn_reflns_theta_max 27.16
_diffrn_reflns_theta_min 2.49
_diffrn_standards_number 0
_exptl_absorpt_coefficient_mu 0.920
_exptl_absorpt_correction_T_max 0.9136
_exptl_absorpt_correction_T_min 0.6562
_exptl_absorpt_correction_type multi-scan
_exptl_absorpt_process_details sadabs
_exptl_crystal_colour colourless
_exptl_crystal_density_diffrn 1.822
_exptl_crystal_density_method 'not measured'
_exptl_crystal_description block
_exptl_crystal_F_000 724
_exptl_crystal_size_max 0.50
_exptl_crystal_size_mid 0.45
_exptl_crystal_size_min 0.10
_refine_diff_density_max 1.622
_refine_diff_density_min -1.460
_refine_diff_density_rms 0.151
_refine_ls_extinction_method none
_refine_ls_goodness_of_fit_ref 1.094
_refine_ls_hydrogen_treatment constr
_refine_ls_matrix_type full
_refine_ls_number_parameters 398
_refine_ls_number_reflns 5629
_refine_ls_number_restraints 68
_refine_ls_restrained_S_all 1.093
_refine_ls_R_factor_all 0.0724
_refine_ls_R_factor_gt 0.0463
_refine_ls_shift/su_max 0.001
_refine_ls_shift/su_mean 0.000
_refine_ls_structure_factor_coef Fsqd
_refine_ls_weighting_details 'calc w=1/[\s^2^(Fo^2^)+(0.0600P)^2^+0.8468P] where P=(Fo^2^+2Fc^2^)/3'
_refine_ls_weighting_scheme calc
_refine_ls_wR_factor_gt 0.1062
_refine_ls_wR_factor_ref 0.1199
_reflns_number_gt 4357
_reflns_number_total 5629
_reflns_threshold_expression >2sigma(I)
_cod_data_source_file c1dt10263j.txt
_cod_data_source_block imw1447p-1
_cod_depositor_comments
;
The following automatic conversions were performed:

'_symmetry_cell_setting' value 'Triclinic' changed to 'triclinic'
according to /home/saulius/struct/CIF-dictionaries/cif_core.dic
dictionary named 'cif_core.dic' version 2.4.1 from 2010-06-29.

Automatic conversion script
Id: cif_fix_values 1715 2011-07-08 13:25:40Z adriana 
;
_cod_original_cell_volume 1329.48(17)
_cod_original_sg_symbol_H-M P-1
_cod_database_code 7016625

loop_
_symmetry_equiv_pos_as_xyz
'x, y, z'
'-x, -y, -z'

loop_
_atom_site_label
_atom_site_type_symbol
_atom_site_fract_x
_atom_site_fract_y
_atom_site_fract_z
_atom_site_U_iso_or_equiv
_atom_site_adp_type
_atom_site_occupancy
_atom_site_symmetry_multiplicity
_atom_site_calc_flag
_atom_site_refinement_flags
Cd1 Cd 0.50271(5) 0.62427(3) 0.28161(2) 0.01945(12) Uani 1 1 d .
N11 N 0.2889(5) 0.5081(3) 0.1353(2) 0.0178(8) Uani 1 1 d .
C12 C 0.1729(6) 0.4099(4) 0.1199(3) 0.0198(9) Uani 1 1 d .
H12 H 0.1605 0.3865 0.1736 0.024 Uiso 1 1 calc R
C13 C 0.0711(7) 0.3415(4) 0.0303(3) 0.0225(10) Uani 1 1 d .
H13 H -0.0102 0.2726 0.0225 0.027 Uiso 1 1 calc R
C14 C 0.0890(7) 0.3747(4) -0.0486(3) 0.0202(9) Uani 1 1 d .
H14 H 0.0210 0.3288 -0.1114 0.024 Uiso 1 1 calc R
C15 C 0.2069(6) 0.4753(4) -0.0341(3) 0.0203(9) Uani 1 1 d .
H15 H 0.2210 0.4996 -0.0872 0.024 Uiso 1 1 calc R
C16 C 0.3047(6) 0.5407(4) 0.0577(3) 0.0169(9) Uani 1 1 d .
N21 N 0.6582(5) 0.7937(3) 0.1618(2) 0.0184(8) Uani 1 1 d .
N22 N 0.5576(5) 0.6987(3) 0.1656(2) 0.0168(8) Uani 1 1 d .
C23 C 0.4339(6) 0.6486(3) 0.0786(3) 0.0171(9) Uani 1 1 d .
C24 C 0.4558(6) 0.7125(4) 0.0182(3) 0.0197(9) Uani 1 1 d .
H24 H 0.3849 0.6963 -0.0467 0.024 Uiso 1 1 calc R
C25 C 0.6018(7) 0.8032(4) 0.0739(3) 0.0221(10) Uani 1 1 d .
H25 H 0.6540 0.8624 0.0542 0.027 Uiso 1 1 calc R
C26 C 0.8240(7) 0.8667(4) 0.2423(3) 0.0209(10) Uani 1 1 d .
H26A H 0.8896 0.9262 0.2219 0.025 Uiso 1 1 calc R
H26B H 0.9221 0.8283 0.2577 0.025 Uiso 1 1 calc R
N31 N 0.5963(5) 0.4802(3) 0.3149(2) 0.0193(8) Uani 1 1 d .
C32 C 0.5927(7) 0.3912(4) 0.2499(3) 0.0216(10) Uani 1 1 d .
H32 H 0.5380 0.3821 0.1843 0.026 Uiso 1 1 calc R
C33 C 0.6644(7) 0.3119(4) 0.2733(3) 0.0240(10) Uani 1 1 d .
H33 H 0.6579 0.2497 0.2249 0.029 Uiso 1 1 calc R
C34 C 0.7458(7) 0.3249(4) 0.3685(3) 0.0228(10) Uani 1 1 d .
H34 H 0.7959 0.2716 0.3868 0.027 Uiso 1 1 calc R
C35 C 0.7528(6) 0.4165(4) 0.4366(3) 0.0201(9) Uani 1 1 d .
H35 H 0.8080 0.4272 0.5025 0.024 Uiso 1 1 calc R
C36 C 0.6779(6) 0.4935(4) 0.4078(3) 0.0171(9) Uani 1 1 d .
N41 N 0.6308(5) 0.7448(3) 0.5196(2) 0.0190(8) Uani 1 1 d .
N42 N 0.6014(5) 0.6605(3) 0.4428(2) 0.0172(8) Uani 1 1 d .
C43 C 0.6829(6) 0.5929(4) 0.4759(3) 0.0175(9) Uani 1 1 d .
C44 C 0.7619(6) 0.6342(4) 0.5755(3) 0.0207(10) Uani 1 1 d .
H44 H 0.8255 0.6017 0.6169 0.025 Uiso 1 1 calc R
C45 C 0.7276(6) 0.7312(4) 0.6000(3) 0.0206(10) Uani 1 1 d .
H45 H 0.7653 0.7803 0.6625 0.025 Uiso 1 1 calc R
C46 C 0.5547(7) 0.8338(4) 0.5082(3) 0.0212(10) Uani 1 1 d .
H46A H 0.5662 0.8816 0.5722 0.025 Uiso 1 1 calc R
H46B H 0.4124 0.8059 0.4733 0.025 Uiso 1 1 calc R
C51 C 0.7667(7) 0.9113(4) 0.3304(3) 0.0218(10) Uani 1 1 d .
C52 C 0.8109(7) 1.0103(4) 0.3906(3) 0.0236(10) Uani 1 1 d .
H52 H 0.8740 1.0745 0.3807 0.028 Uiso 1 1 calc R
C53 C 0.7446(7) 1.0002(4) 0.4724(3) 0.0223(10) Uani 1 1 d .
H53 H 0.7570 1.0564 0.5279 0.027 Uiso 1 1 calc R
C54 C 0.6613(6) 0.8960(4) 0.4559(3) 0.0195(9) Uani 1 1 d .
O55 O 0.6734(4) 0.8380(2) 0.3684(2) 0.0201(7) Uani 1 1 d .
B61 B 0.0729(8) 0.6458(5) 0.3250(4) 0.0246(8) Uani 1 1 d U
F62 F 0.2368(4) 0.6975(2) 0.29616(18) 0.0305(6) Uani 1 1 d U
F63 F 0.0921(4) 0.5452(2) 0.32395(19) 0.0319(6) Uani 1 1 d U
F64 F -0.1063(4) 0.6373(2) 0.26361(18) 0.0289(6) Uani 1 1 d U
F65 F 0.0795(4) 0.7040(2) 0.41777(18) 0.0299(6) Uani 1 1 d U
B71 B 0.0828(8) 0.8794(4) 0.8520(4) 0.0252(9) Uani 1 1 d U
F72 F 0.1339(4) 0.8807(2) 0.76711(18) 0.0311(6) Uani 1 1 d U
F73 F 0.2236(4) 0.8485(2) 0.90881(19) 0.0319(6) Uani 1 1 d U
F74 F -0.1042(4) 0.8086(2) 0.8313(2) 0.0323(6) Uani 1 1 d U
F75 F 0.0810(4) 0.9814(2) 0.9003(2) 0.0323(6) Uani 1 1 d U
C81 C 0.6351(8) -0.0092(5) 0.8642(4) 0.0410(14) Uani 1 1 d .
H81A H 0.4903 -0.0358 0.8418 0.061 Uiso 1 1 calc R
H81B H 0.6742 0.0398 0.9295 0.061 Uiso 1 1 calc R
H81C H 0.6907 -0.0691 0.8637 0.061 Uiso 1 1 calc R
N82 N 0.7108(6) 0.0473(4) 0.8005(3) 0.0357(11) Uani 1 1 d .
O83 O 0.7198(6) -0.0050(3) 0.7240(3) 0.0496(11) Uani 1 1 d .
O84 O 0.7613(7) 0.1449(3) 0.8273(3) 0.0611(14) Uani 1 1 d .

loop_
_atom_site_aniso_label
_atom_site_aniso_U_11
_atom_site_aniso_U_22
_atom_site_aniso_U_33
_atom_site_aniso_U_23
_atom_site_aniso_U_13
_atom_site_aniso_U_12
Cd1 0.0276(2) 0.0179(2) 0.01238(16) 0.00771(12) 0.00013(12) 0.00679(13)
N11 0.0220(19) 0.018(2) 0.0156(17) 0.0097(15) 0.0027(14) 0.0076(16)
C12 0.024(2) 0.021(3) 0.018(2) 0.0135(19) 0.0045(17) 0.006(2)
C13 0.025(2) 0.018(3) 0.024(2) 0.0085(19) 0.0043(18) 0.006(2)
C14 0.024(2) 0.019(3) 0.017(2) 0.0030(18) 0.0028(17) 0.010(2)
C15 0.023(2) 0.024(3) 0.017(2) 0.0082(19) 0.0043(17) 0.010(2)
C16 0.017(2) 0.019(2) 0.021(2) 0.0109(18) 0.0065(17) 0.0098(18)
N21 0.022(2) 0.016(2) 0.0182(18) 0.0088(15) 0.0052(14) 0.0038(16)
N22 0.0190(19) 0.017(2) 0.0163(17) 0.0084(15) 0.0061(14) 0.0050(15)
C23 0.020(2) 0.019(2) 0.017(2) 0.0095(18) 0.0063(17) 0.0076(19)
C24 0.022(2) 0.024(3) 0.016(2) 0.0112(19) 0.0050(17) 0.009(2)
C25 0.027(3) 0.024(3) 0.020(2) 0.0126(19) 0.0081(18) 0.009(2)
C26 0.024(2) 0.020(3) 0.019(2) 0.0088(19) 0.0073(18) 0.0020(19)
N31 0.0193(19) 0.023(2) 0.0159(17) 0.0083(16) 0.0043(14) 0.0047(16)
C32 0.023(2) 0.025(3) 0.017(2) 0.0071(19) 0.0031(18) 0.009(2)
C33 0.024(2) 0.021(3) 0.031(3) 0.010(2) 0.012(2) 0.010(2)
C34 0.020(2) 0.021(3) 0.030(2) 0.012(2) 0.0073(19) 0.0051(19)
C35 0.017(2) 0.023(3) 0.022(2) 0.0131(19) 0.0028(17) 0.0046(19)
C36 0.016(2) 0.022(2) 0.016(2) 0.0104(18) 0.0055(16) 0.0042(18)
N41 0.021(2) 0.019(2) 0.0134(17) 0.0038(15) 0.0008(14) 0.0047(16)
N42 0.0184(19) 0.017(2) 0.0160(17) 0.0057(15) 0.0036(14) 0.0055(15)
C43 0.015(2) 0.022(3) 0.019(2) 0.0121(18) 0.0043(16) 0.0051(18)
C44 0.018(2) 0.031(3) 0.016(2) 0.0120(19) 0.0037(17) 0.007(2)
C45 0.017(2) 0.028(3) 0.015(2) 0.0075(19) 0.0027(16) 0.0033(19)
C46 0.027(2) 0.020(3) 0.017(2) 0.0045(18) 0.0038(18) 0.010(2)
C51 0.022(2) 0.021(3) 0.023(2) 0.011(2) 0.0030(18) 0.0051(19)
C52 0.021(2) 0.019(3) 0.029(2) 0.008(2) 0.0031(19) 0.0032(19)
C53 0.025(2) 0.018(2) 0.020(2) 0.0026(18) 0.0000(18) 0.006(2)
C54 0.021(2) 0.022(3) 0.016(2) 0.0068(18) 0.0036(17) 0.0079(19)
O55 0.0255(17) 0.0159(17) 0.0200(15) 0.0083(13) 0.0063(13) 0.0045(13)
B61 0.0252(17) 0.0314(18) 0.0205(16) 0.0117(15) 0.0050(14) 0.0112(16)
F62 0.0305(14) 0.0385(16) 0.0235(13) 0.0137(12) 0.0049(10) 0.0089(12)
F63 0.0424(17) 0.0285(15) 0.0265(14) 0.0150(12) 0.0039(12) 0.0109(13)
F64 0.0251(14) 0.0386(17) 0.0231(13) 0.0165(12) 0.0002(10) 0.0071(12)
F65 0.0298(15) 0.0393(17) 0.0190(12) 0.0086(11) 0.0057(11) 0.0081(13)
B71 0.0318(19) 0.0221(19) 0.0250(18) 0.0129(16) 0.0076(16) 0.0084(16)
F72 0.0408(16) 0.0349(17) 0.0249(13) 0.0161(12) 0.0104(12) 0.0159(13)
F73 0.0351(15) 0.0360(17) 0.0251(13) 0.0141(12) 0.0016(11) 0.0120(13)
F74 0.0330(15) 0.0253(15) 0.0350(15) 0.0150(12) 0.0024(12) 0.0006(12)
F75 0.0382(16) 0.0197(14) 0.0358(15) 0.0051(12) 0.0112(12) 0.0049(12)
C81 0.034(3) 0.043(4) 0.044(3) 0.006(3) 0.014(3) 0.011(3)
N82 0.026(2) 0.036(3) 0.033(2) -0.004(2) 0.0090(18) 0.002(2)
O83 0.043(2) 0.054(3) 0.031(2) -0.0109(19) 0.0068(17) 0.003(2)
O84 0.069(3) 0.033(3) 0.070(3) -0.006(2) 0.046(3) -0.008(2)

loop_
_atom_type_symbol
_atom_type_description
_atom_type_scat_dispersion_real
_atom_type_scat_dispersion_imag
_atom_type_scat_source
C C 0.0033 0.0016 'International Tables Vol C Tables 4.2.6.8 and 6.1.1.4'
H H 0.0000 0.0000 'International Tables Vol C Tables 4.2.6.8 and 6.1.1.4'
B B 0.0013 0.0007 'International Tables Vol C Tables 4.2.6.8 and 6.1.1.4'
N N 0.0061 0.0033 'International Tables Vol C Tables 4.2.6.8 and 6.1.1.4'
O O 0.0106 0.0060 'International Tables Vol C Tables 4.2.6.8 and 6.1.1.4'
F F 0.0171 0.0103 'International Tables Vol C Tables 4.2.6.8 and 6.1.1.4'
Cd Cd -0.8075 1.2024 'International Tables Vol C Tables 4.2.6.8 and 6.1.1.4'

loop_
_geom_angle_atom_site_label_1
_geom_angle_atom_site_label_2
_geom_angle_atom_site_label_3
_geom_angle
N42 Cd1 N22 140.28(13)
N42 Cd1 N31 71.42(12)
N22 Cd1 N31 128.93(12)
N42 Cd1 N11 147.21(13)
N22 Cd1 N11 72.41(12)
N31 Cd1 N11 89.14(12)
N42 Cd1 F62 90.35(11)
N22 Cd1 F62 90.96(11)
N31 Cd1 F62 135.67(11)
N11 Cd1 F62 85.52(11)
N42 Cd1 O55 69.68(11)
N22 Cd1 O55 72.49(11)
N31 Cd1 O55 129.96(11)
N11 Cd1 O55 138.96(10)
F62 Cd1 O55 74.49(9)
C12 N11 C16 117.8(4)
C12 N11 Cd1 126.7(3)
C16 N11 Cd1 115.0(3)
N11 C12 C13 123.3(4)
N11 C12 H12 118.4
C13 C12 H12 118.4
C12 C13 C14 118.8(4)
C12 C13 H13 120.6
C14 C13 H13 120.6
C15 C14 C13 118.8(4)
C15 C14 H14 120.6
C13 C14 H14 120.6
C14 C15 C16 119.8(4)
C14 C15 H15 120.1
C16 C15 H15 120.1
N11 C16 C15 121.6(4)
N11 C16 C23 115.5(4)
C15 C16 C23 122.9(4)
C25 N21 N22 111.1(4)
C25 N21 C26 127.1(4)
N22 N21 C26 121.3(3)
C23 N22 N21 105.8(3)
C23 N22 Cd1 115.8(3)
N21 N22 Cd1 136.8(3)
N22 C23 C24 110.5(4)
N22 C23 C16 119.8(4)
C24 C23 C16 129.7(4)
C25 C24 C23 104.6(4)
C25 C24 H24 127.7
C23 C24 H24 127.7
N21 C25 C24 107.9(4)
N21 C25 H25 126.1
C24 C25 H25 126.1
N21 C26 C51 114.6(4)
N21 C26 H26A 108.6
C51 C26 H26A 108.6
N21 C26 H26B 108.6
C51 C26 H26B 108.6
H26A C26 H26B 107.6
C32 N31 C36 117.9(4)
C32 N31 Cd1 125.8(3)
C36 N31 Cd1 116.0(3)
N31 C32 C33 123.4(4)
N31 C32 H32 118.3
C33 C32 H32 118.3
C32 C33 C34 118.8(4)
C32 C33 H33 120.6
C34 C33 H33 120.6
C35 C34 C33 118.8(4)
C35 C34 H34 120.6
C33 C34 H34 120.6
C34 C35 C36 119.4(4)
C34 C35 H35 120.3
C36 C35 H35 120.3
N31 C36 C35 121.7(4)
N31 C36 C43 116.1(4)
C35 C36 C43 122.2(4)
C45 N41 N42 111.2(4)
C45 N41 C46 129.0(4)
N42 N41 C46 119.8(3)
C43 N42 N41 105.7(3)
C43 N42 Cd1 117.3(3)
N41 N42 Cd1 135.9(3)
N42 C43 C44 110.3(4)
N42 C43 C36 118.4(4)
C44 C43 C36 131.3(4)
C45 C44 C43 105.0(4)
C45 C44 H44 127.5
C43 C44 H44 127.5
N41 C45 C44 107.7(4)
N41 C45 H45 126.1
C44 C45 H45 126.1
N41 C46 C54 112.9(4)
N41 C46 H46A 109.0
C54 C46 H46A 109.0
N41 C46 H46B 109.0
C54 C46 H46B 109.0
H46A C46 H46B 107.8
C52 C51 O55 110.3(4)
C52 C51 C26 133.1(4)
O55 C51 C26 115.8(4)
C51 C52 C53 106.7(4)
C51 C52 H52 126.6
C53 C52 H52 126.6
C54 C53 C52 106.8(4)
C54 C53 H53 126.6
C52 C53 H53 126.6
C53 C54 O55 110.2(4)
C53 C54 C46 134.0(4)
O55 C54 C46 115.7(4)
C51 O55 C54 105.9(3)
C51 O55 Cd1 127.8(3)
C54 O55 Cd1 125.8(2)
F64 B61 F63 110.8(4)
F64 B61 F65 108.5(4)
F63 B61 F65 109.7(4)
F64 B61 F62 111.0(4)
F63 B61 F62 106.9(4)
F65 B61 F62 110.0(4)
B61 F62 Cd1 121.2(3)
F74 B71 F75 109.6(4)
F74 B71 F72 109.6(4)
F75 B71 F72 108.9(4)
F74 B71 F73 110.1(4)
F75 B71 F73 109.5(4)
F72 B71 F73 109.0(4)
N82 C81 H81A 109.5
N82 C81 H81B 109.5
H81A C81 H81B 109.5
N82 C81 H81C 109.5
H81A C81 H81C 109.5
H81B C81 H81C 109.5
O83 N82 O84 122.9(5)
O83 N82 C81 118.4(5)
O84 N82 C81 118.7(4)

loop_
_geom_bond_atom_site_label_1
_geom_bond_atom_site_label_2
_geom_bond_distance
Cd1 N42 2.272(3)
Cd1 N22 2.277(3)
Cd1 N31 2.336(4)
Cd1 N11 2.348(4)
Cd1 F62 2.364(3)
Cd1 O55 2.737(3)
N11 C12 1.340(6)
N11 C16 1.362(5)
C12 C13 1.373(6)
C12 H12 0.9500
C13 C14 1.386(6)
C13 H13 0.9500
C14 C15 1.376(6)
C14 H14 0.9500
C15 C16 1.380(6)
C15 H15 0.9500
C16 C23 1.467(6)
N21 C25 1.348(5)
N21 N22 1.350(5)
N21 C26 1.471(6)
N22 C23 1.335(5)
C23 C24 1.411(6)
C24 C25 1.369(6)
C24 H24 0.9500
C25 H25 0.9500
C26 C51 1.486(6)
C26 H26A 0.9900
C26 H26B 0.9900
N31 C32 1.338(6)
N31 C36 1.350(5)
C32 C33 1.381(6)
C32 H32 0.9500
C33 C34 1.382(6)
C33 H33 0.9500
C34 C35 1.380(7)
C34 H34 0.9500
C35 C36 1.397(6)
C35 H35 0.9500
C36 C43 1.461(6)
N41 C45 1.344(5)
N41 N42 1.347(5)
N41 C46 1.464(5)
N42 C43 1.336(5)
C43 C44 1.404(6)
C44 C45 1.365(6)
C44 H44 0.9500
C45 H45 0.9500
C46 C54 1.484(6)
C46 H46A 0.9900
C46 H46B 0.9900
C51 C52 1.344(7)
C51 O55 1.380(5)
C52 C53 1.428(6)
C52 H52 0.9500
C53 C54 1.344(6)
C53 H53 0.9500
C54 O55 1.381(5)
B61 F64 1.390(6)
B61 F63 1.397(6)
B61 F65 1.403(6)
B61 F62 1.434(6)
B71 F74 1.392(6)
B71 F75 1.394(6)
B71 F72 1.397(6)
B71 F73 1.398(6)
C81 N82 1.479(7)
C81 H81A 0.9800
C81 H81B 0.9800
C81 H81C 0.9800
N82 O83 1.211(5)
N82 O84 1.228(6)

loop_
_geom_torsion_atom_site_label_1
_geom_torsion_atom_site_label_2
_geom_torsion_atom_site_label_3
_geom_torsion_atom_site_label_4
_geom_torsion
N42 Cd1 N11 C12 -11.5(5)
N22 Cd1 N11 C12 172.4(4)
N31 Cd1 N11 C12 40.8(4)
F62 Cd1 N11 C12 -95.2(4)
O55 Cd1 N11 C12 -155.2(3)
N42 Cd1 N11 C16 176.7(3)
N22 Cd1 N11 C16 0.6(3)
N31 Cd1 N11 C16 -131.0(3)
F62 Cd1 N11 C16 93.1(3)
O55 Cd1 N11 C16 33.0(4)
C16 N11 C12 C13 0.2(6)
Cd1 N11 C12 C13 -171.3(3)
N11 C12 C13 C14 0.3(7)
C12 C13 C14 C15 -0.5(6)
C13 C14 C15 C16 0.1(6)
C12 N11 C16 C15 -0.6(6)
Cd1 N11 C16 C15 171.9(3)
C12 N11 C16 C23 -179.8(4)
Cd1 N11 C16 C23 -7.3(5)
C14 C15 C16 N11 0.5(6)
C14 C15 C16 C23 179.6(4)
C25 N21 N22 C23 -0.9(5)
C26 N21 N22 C23 -173.4(4)
C25 N21 N22 Cd1 -165.0(3)
C26 N21 N22 Cd1 22.5(6)
N42 Cd1 N22 C23 -169.9(3)
N31 Cd1 N22 C23 80.7(3)
N11 Cd1 N22 C23 6.7(3)
F62 Cd1 N22 C23 -78.2(3)
O55 Cd1 N22 C23 -151.6(3)
N42 Cd1 N22 N21 -7.0(5)
N31 Cd1 N22 N21 -116.3(4)
N11 Cd1 N22 N21 169.7(4)
F62 Cd1 N22 N21 84.7(4)
O55 Cd1 N22 N21 11.3(4)
N21 N22 C23 C24 0.0(5)
Cd1 N22 C23 C24 168.0(3)
N21 N22 C23 C16 178.5(4)
Cd1 N22 C23 C16 -13.5(5)
N11 C16 C23 N22 14.1(6)
C15 C16 C23 N22 -165.1(4)
N11 C16 C23 C24 -167.7(4)
C15 C16 C23 C24 13.1(7)
N22 C23 C24 C25 0.8(5)
C16 C23 C24 C25 -177.5(4)
N22 N21 C25 C24 1.4(5)
C26 N21 C25 C24 173.4(4)
C23 C24 C25 N21 -1.3(5)
C25 N21 C26 C51 122.1(5)
N22 N21 C26 C51 -66.6(5)
N42 Cd1 N31 C32 -179.9(4)
N22 Cd1 N31 C32 -39.4(4)
N11 Cd1 N31 C32 27.0(4)
F62 Cd1 N31 C32 109.7(3)
O55 Cd1 N31 C32 -139.3(3)
N42 Cd1 N31 C36 -6.4(3)
N22 Cd1 N31 C36 134.1(3)
N11 Cd1 N31 C36 -159.6(3)
F62 Cd1 N31 C36 -76.9(3)
O55 Cd1 N31 C36 34.1(3)
C36 N31 C32 C33 1.3(6)
Cd1 N31 C32 C33 174.7(3)
N31 C32 C33 C34 -0.5(7)
C32 C33 C34 C35 -0.2(7)
C33 C34 C35 C36 0.0(6)
C32 N31 C36 C35 -1.5(6)
Cd1 N31 C36 C35 -175.5(3)
C32 N31 C36 C43 178.6(4)
Cd1 N31 C36 C43 4.6(5)
C34 C35 C36 N31 0.8(6)
C34 C35 C36 C43 -179.2(4)
C45 N41 N42 C43 -0.3(5)
C46 N41 N42 C43 -178.7(4)
C45 N41 N42 Cd1 -167.8(3)
C46 N41 N42 Cd1 13.8(6)
N22 Cd1 N42 C43 -121.5(3)
N31 Cd1 N42 C43 7.8(3)
N11 Cd1 N42 C43 64.4(4)
F62 Cd1 N42 C43 146.6(3)
O55 Cd1 N42 C43 -140.1(3)
N22 Cd1 N42 N41 44.9(5)
N31 Cd1 N42 N41 174.2(4)
N11 Cd1 N42 N41 -129.2(4)
F62 Cd1 N42 N41 -47.0(4)
O55 Cd1 N42 N41 26.3(4)
N41 N42 C43 C44 1.1(5)
Cd1 N42 C43 C44 171.3(3)
N41 N42 C43 C36 -178.7(4)
Cd1 N42 C43 C36 -8.5(5)
N31 C36 C43 N42 2.4(6)
C35 C36 C43 N42 -177.5(4)
N31 C36 C43 C44 -177.3(4)
C35 C36 C43 C44 2.8(7)
N42 C43 C44 C45 -1.4(5)
C36 C43 C44 C45 178.3(4)
N42 N41 C45 C44 -0.5(5)
C46 N41 C45 C44 177.7(4)
C43 C44 C45 N41 1.1(5)
C45 N41 C46 C54 112.5(5)
N42 N41 C46 C54 -69.4(5)
N21 C26 C51 C52 -132.7(5)
N21 C26 C51 O55 58.5(5)
O55 C51 C52 C53 0.7(5)
C26 C51 C52 C53 -168.5(5)
C51 C52 C53 C54 -1.1(5)
C52 C53 C54 O55 1.1(5)
C52 C53 C54 C46 -175.5(5)
N41 C46 C54 C53 -130.5(5)
N41 C46 C54 O55 53.1(5)
C52 C51 O55 C54 -0.1(5)
C26 C51 O55 C54 171.2(4)
C52 C51 O55 Cd1 172.8(3)
C26 C51 O55 Cd1 -16.0(5)
C53 C54 O55 C51 -0.6(5)
C46 C54 O55 C51 176.6(4)
C53 C54 O55 Cd1 -173.7(3)
C46 C54 O55 Cd1 3.6(5)
N42 Cd1 O55 C51 154.0(3)
N22 Cd1 O55 C51 -13.7(3)
N31 Cd1 O55 C51 112.9(3)
N11 Cd1 O55 C51 -46.0(4)
F62 Cd1 O55 C51 -109.7(3)
N42 Cd1 O55 C54 -34.5(3)
N22 Cd1 O55 C54 157.8(3)
N31 Cd1 O55 C54 -75.6(3)
N11 Cd1 O55 C54 125.5(3)
F62 Cd1 O55 C54 61.8(3)
F64 B61 F62 Cd1 -130.9(3)
F63 B61 F62 Cd1 -10.0(5)
F65 B61 F62 Cd1 109.0(4)
N42 Cd1 F62 B61 -69.1(3)
N22 Cd1 F62 B61 150.6(3)
N31 Cd1 F62 B61 -5.8(4)
N11 Cd1 F62 B61 78.3(3)
O55 Cd1 F62 B61 -137.9(3)
